data_4303873
loop_
_publ_author_name
'G\'eza Szigethy'
'Kenneth N. Raymond'

_publ_section_title
;
Designing the Ideal Uranyl Ligand: a Sterically Induced Speciation Change
in Complexes with Thiophene-Bridged Bis(3-hydroxy-N-methylpyridin-2-one)(1)
;
_journal_name_full 'Inorganic Chemistry'
_journal_page_first 11489
_journal_page_last 11491
_journal_paper_doi 10.1021/ic901815b
_journal_volume 48
_journal_year 2009
_chemical_formula_moiety 'C48 H56 N8 O18 S8 U2'
_chemical_formula_sum 'C48 H56 N8 O18 S8 U2'
_chemical_formula_weight 1765.55
_chemical_melting_point ?
_chemical_name_common 'Et-3,4-Thiophene-bis-Me-3,2-HOPO, uranyl dimer'
_chemical_name_systematic
; 
 ? 
;
_space_group_IT_number 43
_symmetry_cell_setting orthorhombic
_symmetry_space_group_name_Hall 'F 2 -2d'
_symmetry_space_group_name_H-M 'F d d 2'
_atom_sites_solution_hydrogens geom
_atom_sites_solution_primary direct
_atom_sites_solution_secondary difmap
_audit_creation_method SHELXL-97
_cell_angle_alpha 90.00
_cell_angle_beta 90.00
_cell_angle_gamma 90.00
_cell_formula_units_Z 8
_cell_length_a 20.2557(8)
_cell_length_b 44.6259(18)
_cell_length_c 13.5050(6)
_cell_measurement_reflns_used 9616
_cell_measurement_temperature 135(2)
_cell_measurement_theta_max 25.358
_cell_measurement_theta_min 2.208
_cell_volume 12207.6(9)
_computing_cell_refinement 'SAINT V7.60A'
_computing_data_collection 'Bruker APEX2 v2009.3-0'
_computing_data_reduction 'SAINT V7.60A'
_computing_molecular_graphics 'ORTEP-3 v.1.08, POV-Ray v3.6.1c.icl8.win32'
_computing_publication_material 'ORTEP-3 v.1.08, POV-Ray v3.6.1c.icl8.win32'
_computing_structure_refinement 'SHELXL-97 (Sheldrick, 1997)'
_computing_structure_solution 'SHELXS-97 (Sheldrick, 1990)'
_diffrn_ambient_temperature 135(2)
_diffrn_detector_area_resol_mean 8.366
_diffrn_measured_fraction_theta_full 1.000
_diffrn_measured_fraction_theta_max 1.000
_diffrn_measurement_device_type 'Bruker APEX I'
_diffrn_measurement_method '\w-scans and phi scans'
_diffrn_radiation_monochromator graphite
_diffrn_radiation_source 'fine-focus sealed tube'
_diffrn_radiation_type MoK\a
_diffrn_radiation_wavelength 0.71073
_diffrn_reflns_av_R_equivalents 0.0315
_diffrn_reflns_av_sigmaI/netI 0.0311
_diffrn_reflns_limit_h_max 24
_diffrn_reflns_limit_h_min -24
_diffrn_reflns_limit_k_max 53
_diffrn_reflns_limit_k_min -53
_diffrn_reflns_limit_l_max 16
_diffrn_reflns_limit_l_min -13
_diffrn_reflns_number 48794
_diffrn_reflns_theta_full 25.36
_diffrn_reflns_theta_max 25.36
_diffrn_reflns_theta_min 1.83
_diffrn_standards_number 0
_exptl_absorpt_coefficient_mu 5.648
_exptl_absorpt_correction_T_max 0.7654
_exptl_absorpt_correction_T_min 0.4133
_exptl_absorpt_correction_type multi-scan
_exptl_absorpt_process_details 'Blessing, 1995'
_exptl_crystal_colour red
_exptl_crystal_density_diffrn 1.921
_exptl_crystal_density_meas ?
_exptl_crystal_density_method .
_exptl_crystal_description block
_exptl_crystal_F_000 6848
_exptl_crystal_size_max 0.19
_exptl_crystal_size_mid 0.17
_exptl_crystal_size_min 0.05
_refine_diff_density_max 0.623
_refine_diff_density_min -0.320
_refine_diff_density_rms 0.061
_refine_ls_abs_structure_details 'Flack H D (1983), Acta Cryst. A39, 876-881'
_refine_ls_abs_structure_Flack -0.004(2)
_refine_ls_extinction_method none
_refine_ls_goodness_of_fit_ref 1.019
_refine_ls_hydrogen_treatment constr
_refine_ls_matrix_type full
_refine_ls_number_parameters 400
_refine_ls_number_reflns 5286
_refine_ls_number_restraints 3
_refine_ls_restrained_S_all 1.020
_refine_ls_R_factor_all 0.0150
_refine_ls_R_factor_gt 0.0140
_refine_ls_shift/su_max 0.009
_refine_ls_shift/su_mean 0.000
_refine_ls_structure_factor_coef Fsqd
_refine_ls_weighting_details 'calc w=1/[\s^2^(Fo^2^)+(0.0080P)^2^+0.0000P] where P=(Fo^2^+2Fc^2^)/3'
_refine_ls_weighting_scheme calc
_refine_ls_wR_factor_gt 0.0308
_refine_ls_wR_factor_ref 0.0310
_reflns_number_gt 5082
_reflns_number_total 5286
_reflns_threshold_expression >2sigma(I)
_cod_data_source_file ic901815b_si_001_2.cif
_cod_data_source_block gs7077a
_cod_depositor_comments
;
The following automatic conversions were performed:
'_symmetry_cell_setting' value 'Orthorhombic' changed to 'orthorhombic'
according to '/home/saulius/struct/CIF-dictionaries/cif_core.dic'
dictionary named 'cif_core.dic' version 2.4.1 from 2010-06-29.

Automatic conversion script
Id: cif_fix_enum 1527 2010-12-29 10:47:43Z saulius 

The following automatic conversions were performed:

'_chemical_melting_point' value 'not measured' was changed to '?' -
the value is undefined or not given.

Automatic conversion script
Id: cif_fix_values 1646 2011-03-28 12:23:43Z adriana 
;
_cod_database_code 4303873

loop_
_symmetry_equiv_pos_as_xyz
'x, y, z'
'-x, -y, z'
'x+1/4, -y+1/4, z+1/4'
'-x+1/4, y+1/4, z+1/4'
'x, y+1/2, z+1/2'
'-x, -y+1/2, z+1/2'
'x+1/4, -y+3/4, z+3/4'
'-x+1/4, y+3/4, z+3/4'
'x+1/2, y, z+1/2'
'-x+1/2, -y, z+1/2'
'x+3/4, -y+1/4, z+3/4'
'-x+3/4, y+1/4, z+3/4'
'x+1/2, y+1/2, z'
'-x+1/2, -y+1/2, z'
'x+3/4, -y+3/4, z+1/4'
'-x+3/4, y+3/4, z+1/4'

loop_
_atom_site_label
_atom_site_type_symbol
_atom_site_fract_x
_atom_site_fract_y
_atom_site_fract_z
_atom_site_U_iso_or_equiv
_atom_site_adp_type
_atom_site_occupancy
_atom_site_symmetry_multiplicity
_atom_site_calc_flag
_atom_site_refinement_flags
_atom_site_disorder_assembly
_atom_site_disorder_group
U1 U 0.214668(5) 0.682722(2) 0.124010(10) 0.01598(3) Uani 1 1 d . . .
O1 O 0.17180(11) 0.71532(5) 0.08887(16) 0.0265(5) Uani 1 1 d . . .
O2 O 0.25750(11) 0.64908(5) 0.15407(15) 0.0234(5) Uani 1 1 d . . .
O3 O 0.11541(10) 0.65169(4) 0.12595(18) 0.0243(5) Uani 1 1 d . . .
O4 O 0.15807(10) 0.68294(4) 0.27679(15) 0.0185(5) Uani 1 1 d . . .
O5 O 0.20949(11) 0.78962(5) 0.22544(16) 0.0224(5) Uani 1 1 d . . .
O6 O 0.18962(11) 0.80237(5) 0.03756(16) 0.0261(5) Uani 1 1 d . . .
O7 O 0.04869(11) 0.68010(4) 0.54322(16) 0.0221(5) Uani 1 1 d . . .
O8 O 0.05457(9) 0.74322(5) 0.3763(2) 0.0277(5) Uani 1 1 d . . .
O9 O 0.19624(11) 0.66466(5) -0.03986(16) 0.0236(5) Uani 1 1 d . . .
N1 N 0.03260(12) 0.63010(5) 0.21559(19) 0.0190(6) Uani 1 1 d . . .
N2 N 0.14153(13) 0.69827(5) 0.46688(19) 0.0175(6) Uani 1 1 d . . .
H2 H 0.1715 0.6941 0.4217 0.021 Uiso 1 1 calc R . .
N3 N 0.15987(12) 0.75923(5) 0.39115(19) 0.0181(6) Uani 1 1 d . . .
H3 H 0.1954 0.7664 0.3620 0.022 Uiso 1 1 calc R . .
N4 N 0.08925(13) 0.77996(5) 0.03503(19) 0.0181(6) Uani 1 1 d . . .
C1 C 0.01232(16) 0.61271(6) 0.1289(3) 0.0253(7) Uani 1 1 d . . .
H1A H 0.0076 0.6261 0.0718 0.038 Uiso 1 1 calc R . .
H1B H -0.0300 0.6029 0.1424 0.038 Uiso 1 1 calc R . .
H1C H 0.0458 0.5975 0.1144 0.038 Uiso 1 1 calc R . .
C2 C -0.00149(16) 0.62720(6) 0.3040(2) 0.0216(7) Uani 1 1 d . . .
H2A H -0.0381 0.6139 0.3081 0.026 Uiso 1 1 calc R . .
C3 C 0.01691(14) 0.64302(6) 0.3838(3) 0.0206(7) Uani 1 1 d . . .
H3A H -0.0070 0.6409 0.4439 0.025 Uiso 1 1 calc R . .
C4 C 0.07164(14) 0.66294(6) 0.3800(3) 0.0163(6) Uani 1 1 d . . .
C5 C 0.10598(15) 0.66583(6) 0.2930(2) 0.0163(7) Uani 1 1 d . . .
C6 C 0.08483(16) 0.64886(6) 0.2068(2) 0.0180(7) Uani 1 1 d . . .
C7 C 0.08573(17) 0.68099(6) 0.4717(3) 0.0169(7) Uani 1 1 d . . .
C8 C 0.15268(15) 0.72244(6) 0.5315(2) 0.0175(7) Uani 1 1 d . . .
C9 C 0.15577(14) 0.72088(6) 0.6322(3) 0.0192(6) Uani 1 1 d . . .
C10 C 0.16933(17) 0.77275(7) 0.5677(3) 0.0228(8) Uani 1 1 d . A .
C11 C 0.16109(15) 0.75212(6) 0.4942(2) 0.0176(7) Uani 1 1 d . . .
C12 C 0.10312(16) 0.75483(6) 0.3380(2) 0.0196(7) Uani 1 1 d . . .
C13 C 0.10322(15) 0.76438(6) 0.2327(2) 0.0164(7) Uani 1 1 d . . .
C14 C 0.04631(16) 0.75658(7) 0.1769(3) 0.0219(7) Uani 1 1 d . . .
H14 H 0.0119 0.7457 0.2082 0.026 Uiso 1 1 calc R . .
C15 C 0.03986(16) 0.76423(7) 0.0812(2) 0.0214(7) Uani 1 1 d . . .
H15 H 0.0013 0.7588 0.0455 0.026 Uiso 1 1 calc R . .
C16 C 0.14472(16) 0.78778(7) 0.0829(2) 0.0180(7) Uani 1 1 d . . .
C17 C 0.15365(17) 0.78013(6) 0.1865(2) 0.0175(7) Uani 1 1 d . . .
C18 C 0.08317(17) 0.78906(7) -0.0697(2) 0.0244(7) Uani 1 1 d . . .
H18A H 0.0798 0.8109 -0.0738 0.037 Uiso 1 1 calc R . .
H18B H 0.0435 0.7800 -0.0984 0.037 Uiso 1 1 calc R . .
H18C H 0.1221 0.7823 -0.1064 0.037 Uiso 1 1 calc R . .
C19 C 0.0887(2) 0.68852(8) 0.7768(3) 0.0309(9) Uani 1 1 d . . .
H19A H 0.0512 0.6911 0.7306 0.037 Uiso 1 1 calc R . .
H19B H 0.0838 0.6686 0.8085 0.037 Uiso 1 1 calc R . .
C20 C 0.08392(19) 0.71200(8) 0.8552(3) 0.0395(10) Uani 1 1 d . . .
H20A H 0.0414 0.7103 0.8892 0.059 Uiso 1 1 calc R . .
H20B H 0.0875 0.7319 0.8247 0.059 Uiso 1 1 calc R . .
H20C H 0.1198 0.7093 0.9030 0.059 Uiso 1 1 calc R . .
C23 C 0.3024(2) 0.63484(8) -0.0923(3) 0.0412(11) Uani 1 1 d . . .
H23A H 0.3240 0.6518 -0.1249 0.062 Uiso 1 1 calc R . .
H23B H 0.3170 0.6161 -0.1233 0.062 Uiso 1 1 calc R . .
H23C H 0.3142 0.6347 -0.0220 0.062 Uiso 1 1 calc R . .
C24 C 0.1896(2) 0.60551(7) -0.0411(3) 0.0363(9) Uani 1 1 d . . .
H24A H 0.1413 0.6043 -0.0423 0.054 Uiso 1 1 calc R . .
H24B H 0.2050 0.6063 0.0276 0.054 Uiso 1 1 calc R . .
H24C H 0.2082 0.5878 -0.0737 0.054 Uiso 1 1 calc R . .
S1 S 0.16748(5) 0.756213(18) 0.68234(6) 0.0263(2) Uani 1 1 d . . .
S2 S 0.16474(5) 0.688678(18) 0.70573(6) 0.02626(19) Uani 1 1 d . . .
S3 S 0.17834(5) 0.811552(18) 0.55712(8) 0.0332(2) Uani 1 1 d D . .
S4 S 0.21570(4) 0.638281(18) -0.10469(6) 0.0272(2) Uani 1 1 d . . .
C21 C 0.0957(3) 0.82197(14) 0.5118(5) 0.045(2) Uani 0.782(11) 1 d PD A 1
H21A H 0.0939 0.8440 0.5029 0.053 Uiso 0.782(11) 1 calc PR A 1
H21B H 0.0886 0.8126 0.4462 0.053 Uiso 0.782(11) 1 calc PR A 1
C22 C 0.0406(3) 0.81253(12) 0.5804(7) 0.054(2) Uani 0.782(11) 1 d PD A 1
H22A H -0.0019 0.8187 0.5524 0.081 Uiso 0.782(11) 1 calc PR A 1
H22B H 0.0467 0.8220 0.6452 0.081 Uiso 0.782(11) 1 calc PR A 1
H22C H 0.0412 0.7907 0.5881 0.081 Uiso 0.782(11) 1 calc PR A 1
C21A C 0.0996(7) 0.8253(4) 0.5952(16) 0.048(8) Uani 0.218(11) 1 d PD A 2
H21C H 0.0847 0.8154 0.6568 0.057 Uiso 0.218(11) 1 calc PR A 2
H21D H 0.1007 0.8473 0.6058 0.057 Uiso 0.218(11) 1 calc PR A 2
C22A C 0.0562(14) 0.8174(5) 0.5101(19) 0.052(8) Uani 0.218(11) 1 d PD A 2
H22D H 0.0110 0.8239 0.5238 0.077 Uiso 0.218(11) 1 calc PR A 2
H22E H 0.0568 0.7956 0.5003 0.077 Uiso 0.218(11) 1 calc PR A 2
H22F H 0.0724 0.8273 0.4501 0.077 Uiso 0.218(11) 1 calc PR A 2

loop_
_atom_site_aniso_label
_atom_site_aniso_U_11
_atom_site_aniso_U_22
_atom_site_aniso_U_33
_atom_site_aniso_U_23
_atom_site_aniso_U_13
_atom_site_aniso_U_12
U1 0.01628(5) 0.01901(5) 0.01263(5) -0.00170(5) 0.00089(5) -0.00152(5)
O1 0.0309(14) 0.0280(12) 0.0207(12) -0.0025(9) -0.0002(10) 0.0042(10)
O2 0.0243(13) 0.0280(11) 0.0179(13) 0.0017(9) -0.0020(9) 0.0032(10)
O3 0.0241(12) 0.0328(11) 0.0158(11) -0.0055(11) 0.0025(12) -0.0071(9)
O4 0.0165(12) 0.0263(11) 0.0126(11) -0.0039(9) 0.0006(9) -0.0075(10)
O5 0.0206(13) 0.0314(13) 0.0153(12) 0.0043(10) -0.0033(9) -0.0087(10)
O6 0.0263(14) 0.0350(13) 0.0169(12) 0.0056(11) -0.0038(11) -0.0113(11)
O7 0.0260(13) 0.0253(12) 0.0148(12) -0.0015(9) 0.0059(10) -0.0038(9)
O8 0.0182(12) 0.0403(12) 0.0247(11) 0.0100(13) 0.0054(13) -0.0052(9)
O9 0.0287(13) 0.0240(11) 0.0180(12) -0.0035(10) 0.0005(10) 0.0013(10)
N1 0.0187(15) 0.0192(13) 0.0191(15) -0.0033(11) -0.0013(11) -0.0032(11)
N2 0.0178(15) 0.0201(13) 0.0146(14) -0.0034(11) 0.0034(11) 0.0019(11)
N3 0.0162(14) 0.0230(12) 0.0151(14) 0.0026(11) 0.0033(11) -0.0046(10)
N4 0.0192(15) 0.0205(13) 0.0146(14) 0.0006(11) -0.0027(11) -0.0009(11)
C1 0.0257(17) 0.0281(16) 0.0222(17) -0.0059(17) -0.0065(19) -0.0077(14)
C2 0.0196(18) 0.0188(15) 0.0263(19) 0.0033(14) 0.0047(15) -0.0034(13)
C3 0.0233(17) 0.0186(13) 0.0200(16) 0.0021(15) 0.0051(17) -0.0008(12)
C4 0.0152(15) 0.0155(12) 0.0182(15) 0.0000(15) 0.0005(16) 0.0006(11)
C5 0.0164(17) 0.0153(14) 0.0171(16) 0.0007(12) -0.0029(13) 0.0006(13)
C6 0.0167(17) 0.0200(15) 0.0174(17) -0.0018(13) -0.0011(13) 0.0011(13)
C7 0.0190(19) 0.0142(15) 0.0177(18) 0.0015(12) -0.0040(15) 0.0012(13)
C8 0.0149(17) 0.0183(14) 0.0193(17) -0.0004(13) 0.0006(13) -0.0016(13)
C9 0.0189(16) 0.0198(14) 0.0189(16) -0.0027(16) -0.0025(16) -0.0019(12)
C10 0.0211(19) 0.0203(16) 0.027(2) -0.0006(14) 0.0016(15) -0.0032(14)
C11 0.0143(17) 0.0220(15) 0.0166(17) 0.0006(13) 0.0003(13) 0.0011(13)
C12 0.0193(18) 0.0173(15) 0.0223(17) 0.0017(12) 0.0028(14) 0.0030(13)
C13 0.0143(17) 0.0155(14) 0.0194(17) 0.0004(12) 0.0008(13) 0.0004(12)
C14 0.0160(19) 0.0240(16) 0.0258(19) 0.0052(14) 0.0022(15) -0.0008(14)
C15 0.0134(18) 0.0263(17) 0.0244(18) -0.0004(14) -0.0044(14) -0.0034(14)
C16 0.0152(17) 0.0196(15) 0.0191(16) -0.0010(13) 0.0004(14) -0.0011(13)
C17 0.0208(19) 0.0171(15) 0.0146(17) 0.0008(13) -0.0025(14) 0.0030(13)
C18 0.026(2) 0.0306(17) 0.0171(17) 0.0037(14) -0.0062(15) -0.0057(15)
C19 0.035(2) 0.0342(19) 0.024(2) 0.0089(16) -0.0003(18) -0.0036(17)
C20 0.044(2) 0.044(2) 0.031(3) 0.0030(17) 0.0097(18) 0.0118(18)
C23 0.040(2) 0.033(2) 0.050(3) -0.0149(18) 0.0124(19) -0.0011(18)
C24 0.038(2) 0.0267(18) 0.044(2) -0.0055(17) 0.0037(19) -0.0006(17)
S1 0.0380(6) 0.0234(4) 0.0177(4) -0.0045(3) -0.0001(4) -0.0056(4)
S2 0.0341(5) 0.0259(4) 0.0188(4) 0.0037(3) 0.0005(4) 0.0039(4)
S3 0.0399(6) 0.0196(4) 0.0401(6) -0.0019(4) 0.0051(5) -0.0080(4)
S4 0.0362(5) 0.0271(4) 0.0184(5) -0.0064(3) 0.0013(4) -0.0002(4)
C21 0.042(4) 0.029(3) 0.064(5) 0.002(3) 0.012(4) 0.001(3)
C22 0.036(4) 0.034(3) 0.091(6) 0.000(3) 0.017(3) 0.003(2)
C21A 0.065(16) 0.019(8) 0.060(19) -0.021(8) -0.020(11) 0.000(8)
C22A 0.048(17) 0.037(13) 0.07(2) -0.014(13) -0.001(18) 0.011(13)

loop_
_atom_type_symbol
_atom_type_description
_atom_type_scat_dispersion_real
_atom_type_scat_dispersion_imag
_atom_type_scat_source
C C 0.0033 0.0016 'International Tables Vol C Tables 4.2.6.8 and 6.1.1.4'
H H 0.0000 0.0000 'International Tables Vol C Tables 4.2.6.8 and 6.1.1.4'
N N 0.0061 0.0033 'International Tables Vol C Tables 4.2.6.8 and 6.1.1.4'
O O 0.0106 0.0060 'International Tables Vol C Tables 4.2.6.8 and 6.1.1.4'
S S 0.1246 0.1234 'International Tables Vol C Tables 4.2.6.8 and 6.1.1.4'
U U -9.6767 9.6646 'International Tables Vol C Tables 4.2.6.8 and 6.1.1.4'

loop_
_geom_angle_atom_site_label_1
_geom_angle_atom_site_label_2
_geom_angle_atom_site_label_3
_geom_angle
_geom_angle_site_symmetry_1
_geom_angle_site_symmetry_3
_geom_angle_publ_flag
O1 U1 O2 177.41(10) . . ?
O1 U1 O6 92.24(9) . 14_565 ?
O2 U1 O6 87.14(9) . 14_565 ?
O1 U1 O4 89.58(9) . . ?
O2 U1 O4 92.34(8) . . ?
O6 U1 O4 146.17(7) 14_565 . ?
O1 U1 O9 87.25(9) . . ?
O2 U1 O9 90.17(8) . . ?
O6 U1 O9 76.39(8) 14_565 . ?
O4 U1 O9 137.44(7) . . ?
O1 U1 O5 92.55(9) . 14_565 ?
O2 U1 O5 89.52(9) . 14_565 ?
O6 U1 O5 67.13(7) 14_565 14_565 ?
O4 U1 O5 79.04(7) . 14_565 ?
O9 U1 O5 143.48(8) . 14_565 ?
O1 U1 O3 93.75(9) . . ?
O2 U1 O3 85.45(9) . . ?
O6 U1 O3 147.36(8) 14_565 . ?
O4 U1 O3 65.98(7) . . ?
O9 U1 O3 71.90(8) . . ?
O5 U1 O3 144.36(8) 14_565 . ?
C6 O3 U1 118.07(19) . . ?
C5 O4 U1 122.07(18) . . ?
C17 O5 U1 119.16(19) . 14_565 ?
C16 O6 U1 119.5(2) . 14_565 ?
S4 O9 U1 139.13(13) . . ?
C6 N1 C2 121.5(3) . . ?
C6 N1 C1 118.5(3) . . ?
C2 N1 C1 120.0(3) . . ?
C7 N2 C8 122.3(3) . . ?
C7 N2 H2 118.8 . . ?
C8 N2 H2 118.8 . . ?
C12 N3 C11 119.6(2) . . ?
C12 N3 H3 120.2 . . ?
C11 N3 H3 120.2 . . ?
C16 N4 C15 121.7(3) . . ?
C16 N4 C18 117.3(3) . . ?
C15 N4 C18 121.0(3) . . ?
N1 C1 H1A 109.5 . . ?
N1 C1 H1B 109.5 . . ?
H1A C1 H1B 109.5 . . ?
N1 C1 H1C 109.5 . . ?
H1A C1 H1C 109.5 . . ?
H1B C1 H1C 109.5 . . ?
C3 C2 N1 120.3(3) . . ?
C3 C2 H2A 119.8 . . ?
N1 C2 H2A 119.8 . . ?
C2 C3 C4 121.1(3) . . ?
C2 C3 H3A 119.4 . . ?
C4 C3 H3A 119.4 . . ?
C5 C4 C3 119.0(3) . . ?
C5 C4 C7 124.0(3) . . ?
C3 C4 C7 116.9(3) . . ?
O4 C5 C4 127.0(3) . . ?
O4 C5 C6 113.8(3) . . ?
C4 C5 C6 119.2(3) . . ?
O3 C6 N1 121.4(3) . . ?
O3 C6 C5 119.8(3) . . ?
N1 C6 C5 118.8(3) . . ?
O7 C7 N2 124.2(3) . . ?
O7 C7 C4 121.1(3) . . ?
N2 C7 C4 114.8(3) . . ?
C9 C8 N2 126.0(3) . . ?
C9 C8 C11 113.2(3) . . ?
N2 C8 C11 120.8(3) . . ?
C8 C9 S1 110.5(2) . . ?
C8 C9 S2 127.6(2) . . ?
S1 C9 S2 120.6(2) . . ?
C11 C10 S1 111.3(2) . . ?
C11 C10 S3 128.5(3) . . ?
S1 C10 S3 120.15(19) . . ?
C10 C11 N3 124.2(3) . . ?
C10 C11 C8 112.5(3) . . ?
N3 C11 C8 123.3(3) . . ?
O8 C12 N3 120.9(3) . . ?
O8 C12 C13 121.8(3) . . ?
N3 C12 C13 117.4(3) . . ?
C17 C13 C14 118.9(3) . . ?
C17 C13 C12 125.2(3) . . ?
C14 C13 C12 115.9(3) . . ?
C15 C14 C13 121.8(3) . . ?
C15 C14 H14 119.1 . . ?
C13 C14 H14 119.1 . . ?
C14 C15 N4 119.7(3) . . ?
C14 C15 H15 120.1 . . ?
N4 C15 H15 120.1 . . ?
O6 C16 N4 119.9(3) . . ?
O6 C16 C17 119.6(3) . . ?
N4 C16 C17 120.5(3) . . ?
O5 C17 C13 128.0(3) . . ?
O5 C17 C16 114.6(3) . . ?
C13 C17 C16 117.4(3) . . ?
N4 C18 H18A 109.5 . . ?
N4 C18 H18B 109.5 . . ?
H18A C18 H18B 109.5 . . ?
N4 C18 H18C 109.5 . . ?
H18A C18 H18C 109.5 . . ?
H18B C18 H18C 109.5 . . ?
C20 C19 S2 115.3(3) . . ?
C20 C19 H19A 108.5 . . ?
S2 C19 H19A 108.5 . . ?
C20 C19 H19B 108.5 . . ?
S2 C19 H19B 108.5 . . ?
H19A C19 H19B 107.5 . . ?
C19 C20 H20A 109.5 . . ?
C19 C20 H20B 109.5 . . ?
H20A C20 H20B 109.5 . . ?
C19 C20 H20C 109.5 . . ?
H20A C20 H20C 109.5 . . ?
H20B C20 H20C 109.5 . . ?
S4 C23 H23A 109.5 . . ?
S4 C23 H23B 109.5 . . ?
H23A C23 H23B 109.5 . . ?
S4 C23 H23C 109.5 . . ?
H23A C23 H23C 109.5 . . ?
H23B C23 H23C 109.5 . . ?
S4 C24 H24A 109.5 . . ?
S4 C24 H24B 109.5 . . ?
H24A C24 H24B 109.5 . . ?
S4 C24 H24C 109.5 . . ?
H24A C24 H24C 109.5 . . ?
H24B C24 H24C 109.5 . . ?
C10 S1 C9 92.37(17) . . ?
C9 S2 C19 102.40(16) . . ?
C10 S3 C21A 103.0(6) . . ?
C10 S3 C21 100.5(2) . . ?
O9 S4 C23 105.67(15) . . ?
O9 S4 C24 106.41(16) . . ?
C23 S4 C24 100.26(19) . . ?
C22 C21 S3 113.4(5) . . ?
C22 C21 H21A 108.9 . . ?
S3 C21 H21A 108.9 . . ?
C22 C21 H21B 108.9 . . ?
S3 C21 H21B 108.9 . . ?
H21A C21 H21B 107.7 . . ?
C21 C22 H22A 109.5 . . ?
C21 C22 H22B 109.5 . . ?
H22A C22 H22B 109.5 . . ?
C21 C22 H22C 109.5 . . ?
H22A C22 H22C 109.5 . . ?
H22B C22 H22C 109.5 . . ?
C22A C21A S3 102.8(15) . . ?
C22A C21A H21C 111.2 . . ?
S3 C21A H21C 111.2 . . ?
C22A C21A H21D 111.2 . . ?
S3 C21A H21D 111.2 . . ?
H21C C21A H21D 109.1 . . ?
C21A C22A H22D 109.5 . . ?
C21A C22A H22E 109.5 . . ?
H22D C22A H22E 109.5 . . ?
C21A C22A H22F 109.5 . . ?
H22D C22A H22F 109.5 . . ?
H22E C22A H22F 109.5 . . ?

loop_
_geom_bond_atom_site_label_1
_geom_bond_atom_site_label_2
_geom_bond_distance
_geom_bond_site_symmetry_2
_geom_bond_publ_flag
U1 O1 1.759(2) . ?
U1 O2 1.781(2) . ?
U1 O6 2.359(2) 14_565 ?
U1 O4 2.360(2) . ?
U1 O9 2.385(2) . ?
U1 O5 2.400(2) 14_565 ?
U1 O3 2.4415(19) . ?
O3 C6 1.262(4) . ?
O4 C5 1.321(3) . ?
O5 C17 1.317(4) . ?
O5 U1 2.400(2) 14_565 ?
O6 C16 1.275(4) . ?
O6 U1 2.359(2) 14_565 ?
O7 C7 1.224(4) . ?
O8 C12 1.226(3) . ?
O9 S4 1.519(2) . ?
N1 C6 1.354(4) . ?
N1 C2 1.385(4) . ?
N1 C1 1.464(4) . ?
N2 C7 1.370(4) . ?
N2 C8 1.406(4) . ?
N2 H2 0.8800 . ?
N3 C12 1.369(4) . ?
N3 C11 1.427(4) . ?
N3 H3 0.8800 . ?
N4 C16 1.342(4) . ?
N4 C15 1.372(4) . ?
N4 C18 1.477(4) . ?
C1 H1A 0.9800 . ?
C1 H1B 0.9800 . ?
C1 H1C 0.9800 . ?
C2 C3 1.342(4) . ?
C2 H2A 0.9500 . ?
C3 C4 1.422(4) . ?
C3 H3A 0.9500 . ?
C4 C5 1.372(5) . ?
C4 C7 1.504(5) . ?
C5 C6 1.454(4) . ?
C8 C9 1.362(5) . ?
C8 C11 1.428(4) . ?
C9 S1 1.732(3) . ?
C9 S2 1.757(3) . ?
C10 C11 1.364(4) . ?
C10 S1 1.716(3) . ?
C10 S3 1.747(3) . ?
C12 C13 1.485(4) . ?
C13 C17 1.388(4) . ?
C13 C14 1.420(4) . ?
C14 C15 1.344(4) . ?
C14 H14 0.9500 . ?
C15 H15 0.9500 . ?
C16 C17 1.452(4) . ?
C18 H18A 0.9800 . ?
C18 H18B 0.9800 . ?
C18 H18C 0.9800 . ?
C19 C20 1.492(5) . ?
C19 S2 1.816(4) . ?
C19 H19A 0.9900 . ?
C19 H19B 0.9900 . ?
C20 H20A 0.9800 . ?
C20 H20B 0.9800 . ?
C20 H20C 0.9800 . ?
C23 S4 1.771(4) . ?
C23 H23A 0.9800 . ?
C23 H23B 0.9800 . ?
C23 H23C 0.9800 . ?
C24 S4 1.776(4) . ?
C24 H24A 0.9800 . ?
C24 H24B 0.9800 . ?
C24 H24C 0.9800 . ?
S3 C21A 1.785(15) . ?
S3 C21 1.842(7) . ?
C21 C22 1.511(8) . ?
C21 H21A 0.9900 . ?
C21 H21B 0.9900 . ?
C22 H22A 0.9800 . ?
C22 H22B 0.9800 . ?
C22 H22C 0.9800 . ?
C21A C22A 1.490(17) . ?
C21A H21C 0.9900 . ?
C21A H21D 0.9900 . ?
C22A H22D 0.9800 . ?
C22A H22E 0.9800 . ?
C22A H22F 0.9800 . ?

loop_
_geom_torsion_atom_site_label_1
_geom_torsion_atom_site_label_2
_geom_torsion_atom_site_label_3
_geom_torsion_atom_site_label_4
_geom_torsion
_geom_torsion_site_symmetry_1
_geom_torsion_site_symmetry_2
_geom_torsion_site_symmetry_3
_geom_torsion_site_symmetry_4
_geom_torsion_publ_flag
O1 U1 O3 C6 -92.8(2) . . . . ?
O2 U1 O3 C6 89.6(2) . . . . ?
O6 U1 O3 C6 167.1(2) 14_565 . . . ?
O4 U1 O3 C6 -5.0(2) . . . . ?
O9 U1 O3 C6 -178.7(2) . . . . ?
O5 U1 O3 C6 6.9(3) 14_565 . . . ?
O1 U1 O4 C5 99.0(2) . . . . ?
O2 U1 O4 C5 -79.3(2) . . . . ?
O6 U1 O4 C5 -167.61(19) 14_565 . . . ?
O9 U1 O4 C5 13.5(3) . . . . ?
O5 U1 O4 C5 -168.3(2) 14_565 . . . ?
O3 U1 O4 C5 4.7(2) . . . . ?
O1 U1 O9 S4 173.7(2) . . . . ?
O2 U1 O9 S4 -6.2(2) . . . . ?
O6 U1 O9 S4 80.8(2) 14_565 . . . ?
O4 U1 O9 S4 -99.9(2) . . . . ?
O5 U1 O9 S4 83.2(2) 14_565 . . . ?
O3 U1 O9 S4 -91.4(2) . . . . ?
C6 N1 C2 C3 -0.3(4) . . . . ?
C1 N1 C2 C3 179.9(3) . . . . ?
N1 C2 C3 C4 -0.3(5) . . . . ?
C2 C3 C4 C5 -0.1(4) . . . . ?
C2 C3 C4 C7 176.5(3) . . . . ?
U1 O4 C5 C4 176.2(2) . . . . ?
U1 O4 C5 C6 -4.1(3) . . . . ?
C3 C4 C5 O4 -179.3(3) . . . . ?
C7 C4 C5 O4 4.4(5) . . . . ?
C3 C4 C5 C6 1.0(4) . . . . ?
C7 C4 C5 C6 -175.3(3) . . . . ?
U1 O3 C6 N1 -174.5(2) . . . . ?
U1 O3 C6 C5 5.0(4) . . . . ?
C2 N1 C6 O3 -179.3(3) . . . . ?
C1 N1 C6 O3 0.6(4) . . . . ?
C2 N1 C6 C5 1.2(4) . . . . ?
C1 N1 C6 C5 -179.0(3) . . . . ?
O4 C5 C6 O3 -0.9(4) . . . . ?
C4 C5 C6 O3 178.9(3) . . . . ?
O4 C5 C6 N1 178.7(2) . . . . ?
C4 C5 C6 N1 -1.5(4) . . . . ?
C8 N2 C7 O7 -17.3(5) . . . . ?
C8 N2 C7 C4 161.7(3) . . . . ?
C5 C4 C7 O7 171.1(3) . . . . ?
C3 C4 C7 O7 -5.3(4) . . . . ?
C5 C4 C7 N2 -7.9(4) . . . . ?
C3 C4 C7 N2 175.7(3) . . . . ?
C7 N2 C8 C9 58.9(4) . . . . ?
C7 N2 C8 C11 -120.1(3) . . . . ?
N2 C8 C9 S1 -177.9(2) . . . . ?
C11 C8 C9 S1 1.2(3) . . . . ?
N2 C8 C9 S2 15.0(5) . . . . ?
C11 C8 C9 S2 -165.9(2) . . . . ?
S1 C10 C11 N3 179.5(2) . . . . ?
S3 C10 C11 N3 1.5(5) . . . . ?
S1 C10 C11 C8 0.4(4) . . . . ?
S3 C10 C11 C8 -177.6(3) . . . . ?
C12 N3 C11 C10 -115.0(3) . . . . ?
C12 N3 C11 C8 64.0(4) . . . . ?
C9 C8 C11 C10 -1.1(4) . . . . ?
N2 C8 C11 C10 178.1(3) . . . . ?
C9 C8 C11 N3 179.9(3) . . . . ?
N2 C8 C11 N3 -1.0(4) . . . . ?
C11 N3 C12 O8 -4.3(4) . . . . ?
C11 N3 C12 C13 176.2(2) . . . . ?
O8 C12 C13 C17 173.6(3) . . . . ?
N3 C12 C13 C17 -6.9(4) . . . . ?
O8 C12 C13 C14 -6.0(4) . . . . ?
N3 C12 C13 C14 173.4(3) . . . . ?
C17 C13 C14 C15 -0.5(5) . . . . ?
C12 C13 C14 C15 179.2(3) . . . . ?
C13 C14 C15 N4 0.1(5) . . . . ?
C16 N4 C15 C14 0.7(5) . . . . ?
C18 N4 C15 C14 -179.1(3) . . . . ?
U1 O6 C16 N4 178.1(2) 14_565 . . . ?
U1 O6 C16 C17 -1.0(4) 14_565 . . . ?
C15 N4 C16 O6 179.9(3) . . . . ?
C18 N4 C16 O6 -0.3(4) . . . . ?
C15 N4 C16 C17 -1.0(4) . . . . ?
C18 N4 C16 C17 178.8(3) . . . . ?
U1 O5 C17 C13 -178.8(2) 14_565 . . . ?
U1 O5 C17 C16 0.3(3) 14_565 . . . ?
C14 C13 C17 O5 179.2(3) . . . . ?
C12 C13 C17 O5 -0.4(5) . . . . ?
C14 C13 C17 C16 0.2(4) . . . . ?
C12 C13 C17 C16 -179.5(3) . . . . ?
O6 C16 C17 O5 0.5(4) . . . . ?
N4 C16 C17 O5 -178.6(3) . . . . ?
O6 C16 C17 C13 179.6(3) . . . . ?
N4 C16 C17 C13 0.6(4) . . . . ?
C11 C10 S1 C9 0.2(3) . . . . ?
S3 C10 S1 C9 178.4(2) . . . . ?
C8 C9 S1 C10 -0.8(3) . . . . ?
S2 C9 S1 C10 167.3(2) . . . . ?
C8 C9 S2 C19 -117.6(3) . . . . ?
S1 C9 S2 C19 76.5(2) . . . . ?
C20 C19 S2 C9 -72.1(3) . . . . ?
C11 C10 S3 C21A 104.7(7) . . . . ?
S1 C10 S3 C21A -73.1(7) . . . . ?
C11 C10 S3 C21 67.4(4) . . . . ?
S1 C10 S3 C21 -110.5(3) . . . . ?
U1 O9 S4 C23 -48.5(2) . . . . ?
U1 O9 S4 C24 57.5(2) . . . . ?
C10 S3 C21 C22 58.2(5) . . . . ?
C21A S3 C21 C22 -39.5(10) . . . . ?
C10 S3 C21A C22A -72.5(16) . . . . ?
C21 S3 C21A C22A 17.6(12) . . . . ?
